data_7156151
loop_
_publ_author_name
'Ivanov, Konstantin L.'
'Bezzubov, Stanislav I.'
'Melnikov, Mikhail Ya'
'Budynina, Ekaterina M.'

_publ_section_title
;
 Donor-acceptor cyclopropanes as ortho-quinone methide equivalents in
 formal (4 + 2)-cycloaddition to alkenes.
;
_journal_issue 21
_journal_name_full 'Organic &amp; biomolecular chemistry'
_journal_page_first 3897
_journal_page_last 3909
_journal_paper_doi 10.1039/c8ob00377g
_journal_volume 16
_journal_year 2018
_chemical_formula_moiety 'C13 H13 Br O5'
_chemical_formula_sum 'C13 H13 Br O5'
_chemical_formula_weight 329.14
_chemical_melting_point_gt 385
_chemical_melting_point_lt 386
_chemical_name_systematic
;
Dimethyl 2-(5-bromo-2-hydroxyphenyl)cyclopropane-1,1-dicarboxylate
;
_space_group_crystal_system triclinic
_space_group_IT_number 2
_space_group_name_Hall '-P 1'
_space_group_name_H-M_alt 'P -1'
_symmetry_space_group_name_Hall '-P 1'
_symmetry_space_group_name_H-M 'P -1'
_atom_sites_solution_hydrogens mixed
_audit_creation_method SHELXL-2014/7
_audit_update_record
;
2018-01-22 deposited with the CCDC.
2018-03-13 downloaded from the CCDC.
;
_cell_angle_alpha 97.917(2)
_cell_angle_beta 100.060(2)
_cell_angle_gamma 92.556(2)
_cell_formula_units_Z 2
_cell_length_a 8.4387(11)
_cell_length_b 8.5555(11)
_cell_length_c 9.4816(12)
_cell_measurement_reflns_used 4196
_cell_measurement_temperature 150(2)
_cell_measurement_theta_max 30.352
_cell_measurement_theta_min 2.206
_cell_volume 665.94(15)
_computing_cell_refinement 'SAINT (Bruker, 2008)'
_computing_data_collection '<i>APEX2</i> (Bruker, 2008)'
_computing_data_reduction 'SAINT (Bruker, 2008)'
_computing_molecular_graphics 'SHELXTL (Sheldrick, 2008)'
_computing_publication_material 'SHELXTL (Sheldrick, 2008)'
_computing_structure_refinement 'SHELXL-2014/7 (Sheldrick, 2014)'
_computing_structure_solution 'SHELXTL (Sheldrick, 2008)'
_diffrn_ambient_temperature 150(2)
_diffrn_measured_fraction_theta_full 1.000
_diffrn_measured_fraction_theta_max 0.993
_diffrn_measurement_device_type 'Bruker SMART APEX II'
_diffrn_measurement_method \w
_diffrn_radiation_type MoK\a
_diffrn_radiation_wavelength 0.71073
_diffrn_reflns_av_R_equivalents 0.0202
_diffrn_reflns_av_unetI/netI 0.0277
_diffrn_reflns_Laue_measured_fraction_full 1.000
_diffrn_reflns_Laue_measured_fraction_max 0.993
_diffrn_reflns_limit_h_max 11
_diffrn_reflns_limit_h_min -11
_diffrn_reflns_limit_k_max 12
_diffrn_reflns_limit_k_min -11
_diffrn_reflns_limit_l_max 13
_diffrn_reflns_limit_l_min -13
_diffrn_reflns_number 7912
_diffrn_reflns_point_group_measured_fraction_full 1.000
_diffrn_reflns_point_group_measured_fraction_max 0.993
_diffrn_reflns_theta_full 25.242
_diffrn_reflns_theta_max 29.999
_diffrn_reflns_theta_min 2.206
_diffrn_source 'fine-focus sealed tube'
_exptl_absorpt_coefficient_mu 3.099
_exptl_absorpt_correction_type multi-scan
_exptl_absorpt_process_details 'SADABS (Bruker, 2008)'
_exptl_crystal_colour COLORLESS
_exptl_crystal_density_diffrn 1.641
_exptl_crystal_description NUGGET
_exptl_crystal_F_000 332
_exptl_crystal_recrystallization_method 'Re-crystallisation from solvent: dichloromethane'
_exptl_crystal_size_max 0.550
_exptl_crystal_size_mid 0.400
_exptl_crystal_size_min 0.350
_exptl_transmission_factor_max 0.410
_exptl_transmission_factor_min 0.280
_refine_diff_density_max 0.852
_refine_diff_density_min -0.819
_refine_diff_density_rms 0.065
_refine_ls_extinction_method none
_refine_ls_goodness_of_fit_ref 1.042
_refine_ls_hydrogen_treatment mixed
_refine_ls_matrix_type full
_refine_ls_number_parameters 178
_refine_ls_number_reflns 3855
_refine_ls_number_restraints 0
_refine_ls_restrained_S_all 1.042
_refine_ls_R_factor_all 0.0337
_refine_ls_R_factor_gt 0.0273
_refine_ls_shift/su_max 0.000
_refine_ls_shift/su_mean 0.000
_refine_ls_structure_factor_coef Fsqd
_refine_ls_weighting_details 'w=1/[\s^2^(Fo^2^)+(0.0302P)^2^+0.3079P] where P=(Fo^2^+2Fc^2^)/3'
_refine_ls_weighting_scheme calc
_refine_ls_wR_factor_gt 0.0643
_refine_ls_wR_factor_ref 0.0670
_reflns_Friedel_coverage 0.000
_reflns_number_gt 3412
_reflns_number_total 3855
_reflns_threshold_expression 'I > 2\s(I)'
_cod_data_source_file c8ob00377g2.cif
_cod_data_source_block 1c
_cod_depositor_comments 'Adding full bibliography for 7156149--7156154.cif.'
_cod_database_code 7156151
_shelx_shelxl_version_number 2014/7
_shelx_space_group_comment
;
The symmetry employed for this shelxl refinement is uniquely defined
by the following loop, which should always be used as a source of
symmetry information in preference to the above space-group names.
They are only intended as comments.
;
_shelx_estimated_absorpt_t_min 0.280
_shelx_estimated_absorpt_t_max 0.410

loop_
_space_group_symop_operation_xyz
'x, y, z'
'-x, -y, -z'

loop_
_atom_site_label
_atom_site_type_symbol
_atom_site_fract_x
_atom_site_fract_y
_atom_site_fract_z
_atom_site_U_iso_or_equiv
_atom_site_adp_type
_atom_site_occupancy
_atom_site_site_symmetry_order
_atom_site_calc_flag
_atom_site_refinement_flags_posn
_atom_site_refinement_flags_adp
Br1 Br 0.23548(2) 0.11622(2) 0.34055(2) 0.03014(6) Uani 1 1 d . .
O1 O 0.17887(18) 0.85146(15) 1.01366(13) 0.0329(3) Uani 1 1 d . .
O2 O 0.28567(16) 0.97312(14) 0.85459(13) 0.0276(3) Uani 1 1 d . .
O3 O 0.18717(14) 0.51190(14) 0.93989(12) 0.0226(2) Uani 1 1 d . .
O4 O 0.01918(13) 0.47606(13) 0.72624(12) 0.0205(2) Uani 1 1 d . .
O5 O 0.56072(16) 0.56930(15) 0.86539(13) 0.0268(3) Uani 1 1 d . .
H1 H 0.622(3) 0.529(3) 0.915(3) 0.047(7) Uiso 1 1 d . .
C1 C 0.19486(18) 0.70703(17) 0.78266(15) 0.0168(3) Uani 1 1 d . .
C2 C 0.32220(18) 0.68126(18) 0.68239(15) 0.0172(3) Uani 1 1 d . .
H2A H 0.4119 0.7659 0.6994 0.021 Uiso 1 1 calc R U
C3 C 0.15954(19) 0.72999(19) 0.62387(16) 0.0193(3) Uani 1 1 d . .
H3A H 0.0845 0.6502 0.5559 0.023 Uiso 1 1 calc R U
H3B H 0.1518 0.8396 0.6022 0.023 Uiso 1 1 calc R U
C4 C 0.21746(19) 0.84808(18) 0.89704(16) 0.0192(3) Uani 1 1 d . .
C5 C 0.3112(3) 1.1155(2) 0.9604(2) 0.0342(4) Uani 1 1 d . .
H5A H 0.3582 1.2018 0.9193 0.051 Uiso 1 1 calc R U
H5B H 0.3849 1.0964 1.0473 0.051 Uiso 1 1 calc R U
H5C H 0.2078 1.1447 0.9861 0.051 Uiso 1 1 calc R U
C6 C 0.13403(17) 0.55796(18) 0.82724(15) 0.0169(3) Uani 1 1 d . .
C7 C -0.0275(2) 0.3194(2) 0.75443(19) 0.0292(4) Uani 1 1 d . .
H7A H -0.1252 0.2763 0.6855 0.044 Uiso 1 1 calc R U
H7B H -0.0488 0.3264 0.8534 0.044 Uiso 1 1 calc R U
H7C H 0.0599 0.2497 0.7434 0.044 Uiso 1 1 calc R U
C8 C 0.37005(17) 0.51637(18) 0.64922(15) 0.0169(3) Uani 1 1 d . .
C9 C 0.49142(18) 0.46318(19) 0.74884(16) 0.0193(3) Uani 1 1 d . .
C10 C 0.5337(2) 0.3073(2) 0.72789(17) 0.0237(3) Uani 1 1 d . .
H10A H 0.6160 0.2720 0.7957 0.028 Uiso 1 1 calc R U
C11 C 0.4554(2) 0.2036(2) 0.60763(18) 0.0248(3) Uani 1 1 d . .
H11A H 0.4819 0.0965 0.5940 0.030 Uiso 1 1 calc R U
C12 C 0.33857(19) 0.25744(19) 0.50790(16) 0.0209(3) Uani 1 1 d . .
C13 C 0.29548(18) 0.41247(18) 0.52704(16) 0.0185(3) Uani 1 1 d . .
H13A H 0.2155 0.4476 0.4571 0.022 Uiso 1 1 calc R U

loop_
_atom_site_aniso_label
_atom_site_aniso_U_11
_atom_site_aniso_U_22
_atom_site_aniso_U_33
_atom_site_aniso_U_23
_atom_site_aniso_U_13
_atom_site_aniso_U_12
Br1 0.02979(10) 0.02776(10) 0.02738(9) -0.00788(6) -0.00155(6) 0.00635(6)
O1 0.0534(8) 0.0246(6) 0.0231(6) 0.0014(5) 0.0164(6) -0.0024(6)
O2 0.0437(7) 0.0171(5) 0.0221(5) 0.0003(4) 0.0104(5) -0.0048(5)
O3 0.0238(6) 0.0240(6) 0.0190(5) 0.0081(4) -0.0019(4) -0.0005(4)
O4 0.0196(5) 0.0229(5) 0.0177(5) 0.0053(4) -0.0001(4) -0.0044(4)
O5 0.0280(6) 0.0263(6) 0.0210(5) 0.0012(5) -0.0081(5) 0.0039(5)
C1 0.0181(6) 0.0185(7) 0.0137(6) 0.0040(5) 0.0015(5) 0.0016(5)
C2 0.0183(7) 0.0188(7) 0.0145(6) 0.0038(5) 0.0021(5) 0.0006(5)
C3 0.0225(7) 0.0209(7) 0.0151(6) 0.0064(5) 0.0015(5) 0.0040(6)
C4 0.0219(7) 0.0176(7) 0.0177(6) 0.0031(5) 0.0016(5) 0.0019(5)
C5 0.0561(12) 0.0177(8) 0.0273(8) -0.0030(6) 0.0100(8) -0.0051(8)
C6 0.0150(6) 0.0191(7) 0.0162(6) 0.0018(5) 0.0025(5) 0.0018(5)
C7 0.0362(9) 0.0262(8) 0.0230(8) 0.0059(6) 0.0017(7) -0.0138(7)
C8 0.0160(6) 0.0197(7) 0.0159(6) 0.0042(5) 0.0036(5) 0.0018(5)
C9 0.0180(7) 0.0233(7) 0.0160(6) 0.0029(5) 0.0017(5) 0.0008(5)
C10 0.0224(7) 0.0286(8) 0.0203(7) 0.0050(6) 0.0013(6) 0.0097(6)
C11 0.0266(8) 0.0245(8) 0.0235(7) 0.0018(6) 0.0048(6) 0.0099(6)
C12 0.0198(7) 0.0234(7) 0.0184(7) -0.0013(5) 0.0034(5) 0.0023(6)
C13 0.0160(6) 0.0233(7) 0.0166(6) 0.0037(5) 0.0031(5) 0.0027(5)

loop_
_atom_type_symbol
_atom_type_description
_atom_type_scat_dispersion_real
_atom_type_scat_dispersion_imag
_atom_type_scat_source
C C 0.0033 0.0016 'International Tables Vol C Tables 4.2.6.8 and 6.1.1.4'
H H 0.0000 0.0000 'International Tables Vol C Tables 4.2.6.8 and 6.1.1.4'
O O 0.0106 0.0060 'International Tables Vol C Tables 4.2.6.8 and 6.1.1.4'
Br Br -0.2901 2.4595 'International Tables Vol C Tables 4.2.6.8 and 6.1.1.4'

loop_
_geom_angle_atom_site_label_1
_geom_angle_atom_site_label_2
_geom_angle_atom_site_label_3
_geom_angle
C4 O2 C5 114.93(13)
C6 O4 C7 115.15(12)
C9 O5 H1 109(2)
C4 C1 C6 114.90(12)
C4 C1 C3 119.31(13)
C6 C1 C3 119.88(12)
C4 C1 C2 119.14(13)
C6 C1 C2 113.66(12)
C3 C1 C2 57.72(9)
C3 C2 C8 122.35(13)
C3 C2 C1 60.01(9)
C8 C2 C1 116.79(12)
C3 C2 H2A 115.4
C8 C2 H2A 115.4
C1 C2 H2A 115.4
C2 C3 C1 62.27(9)
C2 C3 H3A 117.5
C1 C3 H3A 117.5
C2 C3 H3B 117.5
C1 C3 H3B 117.5
H3A C3 H3B 114.6
O1 C4 O2 123.32(14)
O1 C4 C1 124.96(14)
O2 C4 C1 111.72(13)
O2 C5 H5A 109.5
O2 C5 H5B 109.5
H5A C5 H5B 109.5
O2 C5 H5C 109.5
H5A C5 H5C 109.5
H5B C5 H5C 109.5
O3 C6 O4 122.98(14)
O3 C6 C1 124.11(13)
O4 C6 C1 112.83(12)
O4 C7 H7A 109.5
O4 C7 H7B 109.5
H7A C7 H7B 109.5
O4 C7 H7C 109.5
H7A C7 H7C 109.5
H7B C7 H7C 109.5
C13 C8 C9 119.15(14)
C13 C8 C2 122.76(13)
C9 C8 C2 118.05(13)
O5 C9 C10 122.77(14)
O5 C9 C8 116.76(14)
C10 C9 C8 120.46(14)
C11 C10 C9 119.86(14)
C11 C10 H10A 120.1
C9 C10 H10A 120.1
C12 C11 C10 119.51(15)
C12 C11 H11A 120.2
C10 C11 H11A 120.2
C11 C12 C13 121.28(15)
C11 C12 Br1 119.37(12)
C13 C12 Br1 119.35(11)
C12 C13 C8 119.71(14)
C12 C13 H13A 120.1
C8 C13 H13A 120.1

loop_
_geom_bond_atom_site_label_1
_geom_bond_atom_site_label_2
_geom_bond_distance
Br1 C12 1.9053(16)
O1 C4 1.2030(19)
O2 C4 1.3351(19)
O2 C5 1.450(2)
O3 C6 1.2089(18)
O4 C6 1.3332(18)
O4 C7 1.454(2)
O5 C9 1.3558(19)
O5 H1 0.76(3)
C1 C4 1.488(2)
C1 C6 1.495(2)
C1 C3 1.5245(19)
C1 C2 1.558(2)
C2 C3 1.488(2)
C2 C8 1.492(2)
C2 H2A 1.0000
C3 H3A 0.9900
C3 H3B 0.9900
C5 H5A 0.9800
C5 H5B 0.9800
C5 H5C 0.9800
C7 H7A 0.9800
C7 H7B 0.9800
C7 H7C 0.9800
C8 C13 1.393(2)
C8 C9 1.404(2)
C9 C10 1.392(2)
C10 C11 1.389(2)
C10 H10A 0.9500
C11 C12 1.383(2)
C11 H11A 0.9500
C12 C13 1.387(2)
C13 H13A 0.9500

loop_
_geom_hbond_atom_site_label_D
_geom_hbond_atom_site_label_H
_geom_hbond_atom_site_label_A
_geom_hbond_distance_DH
_geom_hbond_distance_HA
_geom_hbond_distance_DA
_geom_hbond_angle_DHA
_geom_hbond_site_symmetry_A
O5 H1 O3 0.76(3) 2.01(3) 2.7442(16) 163(3) 2_667
